data_4301548
loop_
_publ_author_name
'Hyungphil Chun'
'Heejin Jung'
'Jinwoo Seo'

_publ_contact_author
;
 Prof. Dr. Hyungphil Chun
 Department of Applied Chemistry
 College of Science and Technology
 Hanyang University
 1271 Sa-3 dong, Ansan 426-791
 Republic of Korea
;
_publ_contact_author_email hchun@hanyang.ac.kr
_publ_section_title
;
Isoreticular Metal-Organic Polyhedral Networks Based on 5-Connecting
Paddlewheel Motifs
;
_journal_name_full 'Inorganic Chemistry'
_journal_page_first 2043
_journal_page_last 2047
_journal_paper_doi 10.1021/ic801784j
_journal_volume 48
_journal_year 2009
_chemical_formula_moiety '[Co4(ip)4(dabco)(OH2)2]'
_chemical_formula_sum 'C38 H32 Co4 N2 O18'
_chemical_formula_weight 1040.38
_chemical_name_systematic
; 
 ? 
;
_space_group_IT_number 225
_symmetry_cell_setting cubic
_symmetry_space_group_name_Hall '-F 4 2 3'
_symmetry_space_group_name_H-M 'F m -3 m'
_atom_sites_solution_hydrogens geom
_atom_sites_solution_primary direct
_atom_sites_solution_secondary difmap
_audit_creation_method SHELXL-97
_cell_angle_alpha 90.00
_cell_angle_beta 90.00
_cell_angle_gamma 90.00
_cell_formula_units_Z 24
_cell_length_a 39.693(5)
_cell_length_b 39.693(5)
_cell_length_c 39.693(5)
_cell_measurement_temperature 90(2)
_cell_volume 62538(14)
_computing_cell_refinement HKL2000
_computing_data_collection HKL2000
_computing_data_reduction HKL2000
_computing_molecular_graphics 'Materials Studio 4.1'
_computing_publication_material WORD
_computing_structure_refinement 'SHELXL-97 (Sheldrick, 1997)'
_computing_structure_solution 'SHELXS-97 (Sheldrick, 1990)'
_diffrn_ambient_temperature 90(2)
_diffrn_measured_fraction_theta_full 0.999
_diffrn_measured_fraction_theta_max 0.999
_diffrn_measurement_device_type 'ADSC Quantum 210 CCD'
_diffrn_measurement_method 'phi scan'
_diffrn_radiation_monochromator graphite
_diffrn_radiation_source synchrotron
_diffrn_radiation_wavelength 0.70000
_diffrn_reflns_av_R_equivalents 0.1545
_diffrn_reflns_av_sigmaI/netI 0.0306
_diffrn_reflns_limit_h_max 49
_diffrn_reflns_limit_h_min -49
_diffrn_reflns_limit_k_max 49
_diffrn_reflns_limit_k_min -49
_diffrn_reflns_limit_l_max 49
_diffrn_reflns_limit_l_min -49
_diffrn_reflns_number 106864
_diffrn_reflns_theta_full 25.93
_diffrn_reflns_theta_max 25.93
_diffrn_reflns_theta_min 1.01
_exptl_absorpt_coefficient_mu 0.657
_exptl_absorpt_correction_T_max 0.9432
_exptl_absorpt_correction_T_min 0.8374
_exptl_absorpt_correction_type multi-scan
_exptl_crystal_colour green-blue
_exptl_crystal_density_diffrn 0.663
_exptl_crystal_density_method 'not measured'
_exptl_crystal_description 'cut tetrahedral'
_exptl_crystal_F_000 12624
_exptl_crystal_size_max 0.28
_exptl_crystal_size_mid 0.25
_exptl_crystal_size_min 0.09
_platon_squeeze_details ' ?'
_refine_diff_density_max 0.500
_refine_diff_density_min -0.503
_refine_diff_density_rms 0.063
_refine_ls_extinction_coef 0.000000(3)
_refine_ls_extinction_expression Fc^*^=kFc[1+0.001xFc^2^\l^3^/sin(2\q)]^-1/4^
_refine_ls_extinction_method SHELXL
_refine_ls_goodness_of_fit_ref 1.131
_refine_ls_hydrogen_treatment mixed
_refine_ls_matrix_type full
_refine_ls_number_parameters 120
_refine_ls_number_reflns 3149
_refine_ls_number_restraints 54
_refine_ls_restrained_S_all 1.147
_refine_ls_R_factor_all 0.0794
_refine_ls_R_factor_gt 0.0702
_refine_ls_shift/su_max 0.000
_refine_ls_shift/su_mean 0.000
_refine_ls_structure_factor_coef Fsqd
_refine_ls_weighting_details 'calc w=1/[\s^2^(Fo^2^)+(0.0604P)^2^+440.7526P] where P=(Fo^2^+2Fc^2^)/3'
_refine_ls_weighting_scheme calc
_refine_ls_wR_factor_gt 0.1695
_refine_ls_wR_factor_ref 0.1744
_reflns_number_gt 2803
_reflns_number_total 3149
_reflns_threshold_expression >2sigma(I)
_cod_data_source_file ic801784j_si_002_3.cif
_cod_data_source_block CID
_cod_depositor_comments
;
The following automatic conversions were performed:
'_symmetry_cell_setting' value 'Cubic' changed to 'cubic' according to
'/home/saulius/struct/CIF-dictionaries/cif_core.dic' dictionary named
'cif_core.dic' version 2.4.1 from 2010-06-29.

Automatic conversion script
Id: cif_fix_enum 1527 2010-12-29 10:47:43Z saulius 
;
_cod_original_cell_volume 62538(13)
_cod_database_code 4301548

loop_
_symmetry_equiv_pos_as_xyz
'x, y, z'
'-x, -y, z'
'-x, y, -z'
'x, -y, -z'
'z, x, y'
'z, -x, -y'
'-z, -x, y'
'-z, x, -y'
'y, z, x'
'-y, z, -x'
'y, -z, -x'
'-y, -z, x'
'y, x, -z'
'-y, -x, -z'
'y, -x, z'
'-y, x, z'
'x, z, -y'
'-x, z, y'
'-x, -z, -y'
'x, -z, y'
'z, y, -x'
'z, -y, x'
'-z, y, x'
'-z, -y, -x'
'x, y+1/2, z+1/2'
'-x, -y+1/2, z+1/2'
'-x, y+1/2, -z+1/2'
'x, -y+1/2, -z+1/2'
'z, x+1/2, y+1/2'
'z, -x+1/2, -y+1/2'
'-z, -x+1/2, y+1/2'
'-z, x+1/2, -y+1/2'
'y, z+1/2, x+1/2'
'-y, z+1/2, -x+1/2'
'y, -z+1/2, -x+1/2'
'-y, -z+1/2, x+1/2'
'y, x+1/2, -z+1/2'
'-y, -x+1/2, -z+1/2'
'y, -x+1/2, z+1/2'
'-y, x+1/2, z+1/2'
'x, z+1/2, -y+1/2'
'-x, z+1/2, y+1/2'
'-x, -z+1/2, -y+1/2'
'x, -z+1/2, y+1/2'
'z, y+1/2, -x+1/2'
'z, -y+1/2, x+1/2'
'-z, y+1/2, x+1/2'
'-z, -y+1/2, -x+1/2'
'x+1/2, y, z+1/2'
'-x+1/2, -y, z+1/2'
'-x+1/2, y, -z+1/2'
'x+1/2, -y, -z+1/2'
'z+1/2, x, y+1/2'
'z+1/2, -x, -y+1/2'
'-z+1/2, -x, y+1/2'
'-z+1/2, x, -y+1/2'
'y+1/2, z, x+1/2'
'-y+1/2, z, -x+1/2'
'y+1/2, -z, -x+1/2'
'-y+1/2, -z, x+1/2'
'y+1/2, x, -z+1/2'
'-y+1/2, -x, -z+1/2'
'y+1/2, -x, z+1/2'
'-y+1/2, x, z+1/2'
'x+1/2, z, -y+1/2'
'-x+1/2, z, y+1/2'
'-x+1/2, -z, -y+1/2'
'x+1/2, -z, y+1/2'
'z+1/2, y, -x+1/2'
'z+1/2, -y, x+1/2'
'-z+1/2, y, x+1/2'
'-z+1/2, -y, -x+1/2'
'x+1/2, y+1/2, z'
'-x+1/2, -y+1/2, z'
'-x+1/2, y+1/2, -z'
'x+1/2, -y+1/2, -z'
'z+1/2, x+1/2, y'
'z+1/2, -x+1/2, -y'
'-z+1/2, -x+1/2, y'
'-z+1/2, x+1/2, -y'
'y+1/2, z+1/2, x'
'-y+1/2, z+1/2, -x'
'y+1/2, -z+1/2, -x'
'-y+1/2, -z+1/2, x'
'y+1/2, x+1/2, -z'
'-y+1/2, -x+1/2, -z'
'y+1/2, -x+1/2, z'
'-y+1/2, x+1/2, z'
'x+1/2, z+1/2, -y'
'-x+1/2, z+1/2, y'
'-x+1/2, -z+1/2, -y'
'x+1/2, -z+1/2, y'
'z+1/2, y+1/2, -x'
'z+1/2, -y+1/2, x'
'-z+1/2, y+1/2, x'
'-z+1/2, -y+1/2, -x'
'-x, -y, -z'
'x, y, -z'
'x, -y, z'
'-x, y, z'
'-z, -x, -y'
'-z, x, y'
'z, x, -y'
'z, -x, y'
'-y, -z, -x'
'y, -z, x'
'-y, z, x'
'y, z, -x'
'-y, -x, z'
'y, x, z'
'-y, x, -z'
'y, -x, -z'
'-x, -z, y'
'x, -z, -y'
'x, z, y'
'-x, z, -y'
'-z, -y, x'
'-z, y, -x'
'z, -y, -x'
'z, y, x'
'-x, -y+1/2, -z+1/2'
'x, y+1/2, -z+1/2'
'x, -y+1/2, z+1/2'
'-x, y+1/2, z+1/2'
'-z, -x+1/2, -y+1/2'
'-z, x+1/2, y+1/2'
'z, x+1/2, -y+1/2'
'z, -x+1/2, y+1/2'
'-y, -z+1/2, -x+1/2'
'y, -z+1/2, x+1/2'
'-y, z+1/2, x+1/2'
'y, z+1/2, -x+1/2'
'-y, -x+1/2, z+1/2'
'y, x+1/2, z+1/2'
'-y, x+1/2, -z+1/2'
'y, -x+1/2, -z+1/2'
'-x, -z+1/2, y+1/2'
'x, -z+1/2, -y+1/2'
'x, z+1/2, y+1/2'
'-x, z+1/2, -y+1/2'
'-z, -y+1/2, x+1/2'
'-z, y+1/2, -x+1/2'
'z, -y+1/2, -x+1/2'
'z, y+1/2, x+1/2'
'-x+1/2, -y, -z+1/2'
'x+1/2, y, -z+1/2'
'x+1/2, -y, z+1/2'
'-x+1/2, y, z+1/2'
'-z+1/2, -x, -y+1/2'
'-z+1/2, x, y+1/2'
'z+1/2, x, -y+1/2'
'z+1/2, -x, y+1/2'
'-y+1/2, -z, -x+1/2'
'y+1/2, -z, x+1/2'
'-y+1/2, z, x+1/2'
'y+1/2, z, -x+1/2'
'-y+1/2, -x, z+1/2'
'y+1/2, x, z+1/2'
'-y+1/2, x, -z+1/2'
'y+1/2, -x, -z+1/2'
'-x+1/2, -z, y+1/2'
'x+1/2, -z, -y+1/2'
'x+1/2, z, y+1/2'
'-x+1/2, z, -y+1/2'
'-z+1/2, -y, x+1/2'
'-z+1/2, y, -x+1/2'
'z+1/2, -y, -x+1/2'
'z+1/2, y, x+1/2'
'-x+1/2, -y+1/2, -z'
'x+1/2, y+1/2, -z'
'x+1/2, -y+1/2, z'
'-x+1/2, y+1/2, z'
'-z+1/2, -x+1/2, -y'
'-z+1/2, x+1/2, y'
'z+1/2, x+1/2, -y'
'z+1/2, -x+1/2, y'
'-y+1/2, -z+1/2, -x'
'y+1/2, -z+1/2, x'
'-y+1/2, z+1/2, x'
'y+1/2, z+1/2, -x'
'-y+1/2, -x+1/2, z'
'y+1/2, x+1/2, z'
'-y+1/2, x+1/2, -z'
'y+1/2, -x+1/2, -z'
'-x+1/2, -z+1/2, y'
'x+1/2, -z+1/2, -y'
'x+1/2, z+1/2, y'
'-x+1/2, z+1/2, -y'
'-z+1/2, -y+1/2, x'
'-z+1/2, y+1/2, -x'
'z+1/2, -y+1/2, -x'
'z+1/2, y+1/2, x'

loop_
_atom_site_label
_atom_site_type_symbol
_atom_site_fract_x
_atom_site_fract_y
_atom_site_fract_z
_atom_site_U_iso_or_equiv
_atom_site_adp_type
_atom_site_occupancy
_atom_site_symmetry_multiplicity
_atom_site_calc_flag
_atom_site_refinement_flags
_atom_site_disorder_assembly
_atom_site_disorder_group
Co1 Co 0.0000 0.140895(13) 0.140895(13) 0.0351(2) Uani 1 4 d S . .
Co2 Co 0.0000 0.190062(14) 0.190062(14) 0.0472(3) Uani 1 4 d S . .
N1 N 0.0000 0.22718(8) 0.22718(8) 0.0386(12) Uani 1 4 d S . .
O1 O 0.03598(6) 0.12190(6) 0.17189(6) 0.0506(6) Uani 1 1 d . . .
O2A O -0.04242(19) 0.2068(2) 0.1657(2) 0.0624(19) Uani 0.50 1 d PU . 1
O2B O -0.02955(18) 0.21542(19) 0.15799(19) 0.0556(17) Uani 0.50 1 d PU . 2
O1WA O 0.0143(4) 0.1055(2) 0.1055(2) 0.056(3) Uani 0.30 2 d SP . 1
O1WB O 0.0000 0.0977(3) 0.0977(3) 0.067(6) Uani 0.40 4 d SP A 2
C1 C 0.04658(12) 0.13470(10) 0.19859(11) 0.0632(11) Uani 1 1 d . . .
C2 C 0.07530(13) 0.11815(12) 0.21544(12) 0.0835(17) Uani 1 1 d . . .
C3 C 0.09053(11) 0.09053(11) 0.20108(14) 0.0580(14) Uani 1 2 d S . .
H3 H 0.0817 0.0817 0.1806 0.070 Uiso 1 2 calc SR . .
C4A C 0.0806(4) 0.1244(4) 0.2509(4) 0.093(5) Uani 0.50 1 d PU . 1
H4A H 0.0665 0.1396 0.2628 0.111 Uiso 0.50 1 calc PR . 1
C5A C 0.1073(5) 0.1073(5) 0.2677(6) 0.128(9) Uani 0.50 2 d SPU . 1
H5A H 0.1137 0.1137 0.2899 0.153 Uiso 0.50 2 calc SPR . 1
C4B C 0.0943(4) 0.1356(4) 0.2410(4) 0.091(5) Uani 0.50 1 d PU . 2
H4B H 0.0870 0.1571 0.2485 0.109 Uiso 0.50 1 calc PR . 2
C5B C 0.1221(4) 0.1221(4) 0.2544(5) 0.095(6) Uani 0.50 2 d SPU . 2
H5B H 0.1322 0.1322 0.2735 0.114 Uiso 0.50 2 calc SPR . 2
C1N C 0.0000 0.2114(3) 0.2617(3) 0.074(3) Uani 0.50 2 d SPU . .
H1N1 H 0.0202 0.1970 0.2643 0.088 Uiso 0.25 1 calc PR . .
H1N2 H -0.0202 0.1970 0.2643 0.088 Uiso 0.25 1 calc PR . .
C2N C 0.0298(2) 0.2235(2) 0.2489(2) 0.087(3) Uani 0.50 1 d PU . .
H2N1 H 0.0505 0.2254 0.2351 0.104 Uiso 0.50 1 calc PR . .
H2N2 H 0.0297 0.2009 0.2596 0.104 Uiso 0.50 1 calc PR . .

loop_
_atom_site_aniso_label
_atom_site_aniso_U_11
_atom_site_aniso_U_22
_atom_site_aniso_U_33
_atom_site_aniso_U_23
_atom_site_aniso_U_13
_atom_site_aniso_U_12
Co1 0.0364(4) 0.0344(3) 0.0344(3) -0.0136(3) 0.000 0.000
Co2 0.0626(6) 0.0395(4) 0.0395(4) -0.0237(4) 0.000 0.000
N1 0.043(3) 0.0363(17) 0.0363(17) -0.026(2) 0.000 0.000
O1 0.0564(14) 0.0463(13) 0.0492(14) -0.0167(11) -0.0084(11) 0.0201(11)
O2A 0.063(4) 0.075(4) 0.049(4) -0.026(3) -0.012(3) -0.013(3)
O2B 0.059(4) 0.062(4) 0.046(4) -0.025(3) -0.020(3) -0.011(3)
O1WA 0.063(10) 0.053(5) 0.053(5) -0.025(7) 0.004(4) 0.004(4)
O1WB 0.058(14) 0.072(9) 0.072(9) -0.062(9) 0.000 0.000
C1 0.075(3) 0.056(2) 0.058(2) -0.0174(19) -0.003(2) 0.023(2)
C2 0.098(4) 0.078(3) 0.074(3) -0.042(2) -0.044(3) 0.038(3)
C3 0.058(2) 0.058(2) 0.058(3) -0.021(2) -0.021(2) 0.015(3)
C4A 0.090(11) 0.109(12) 0.079(9) -0.055(8) -0.032(8) 0.041(8)
C5A 0.147(12) 0.147(12) 0.089(14) -0.058(10) -0.058(10) 0.024(15)
C4B 0.080(9) 0.092(10) 0.100(11) -0.072(9) -0.030(7) 0.015(7)
C5B 0.093(8) 0.093(8) 0.097(14) -0.056(8) -0.056(8) 0.028(9)
C1N 0.104(8) 0.061(6) 0.056(6) -0.019(5) 0.000 0.000
C2N 0.093(5) 0.086(5) 0.080(5) -0.061(5) -0.041(4) 0.042(4)

loop_
_atom_type_symbol
_atom_type_description
_atom_type_scat_dispersion_real
_atom_type_scat_dispersion_imag
_atom_type_scat_source
C C 0.0033 0.0016 'International Tables Vol C Tables 4.2.6.8 and 6.1.1.4'
H H 0.0000 0.0000 'International Tables Vol C Tables 4.2.6.8 and 6.1.1.4'
N N 0.0061 0.0033 'International Tables Vol C Tables 4.2.6.8 and 6.1.1.4'
O O 0.0106 0.0060 'International Tables Vol C Tables 4.2.6.8 and 6.1.1.4'
Co Co 0.3494 0.9721 'International Tables Vol C Tables 4.2.6.8 and 6.1.1.4'

loop_
_geom_angle_atom_site_label_1
_geom_angle_atom_site_label_2
_geom_angle_atom_site_label_3
_geom_angle
_geom_angle_site_symmetry_1
_geom_angle_site_symmetry_3
_geom_angle_publ_flag
O1 Co1 O1 87.44(15) . 115 ?
O1 Co1 O1 89.42(15) . 100 ?
O1 Co1 O1 160.91(13) 115 100 ?
O1 Co1 O1 160.91(13) . 18 ?
O1 Co1 O1 89.41(15) 115 18 ?
O1 Co1 O1 87.43(15) 100 18 ?
O1 Co1 O1WA 110.7(3) . 100 ?
O1 Co1 O1WA 110.7(3) 115 100 ?
O1 Co1 O1WA 88.1(3) 100 100 ?
O1 Co1 O1WA 88.1(3) 18 100 ?
O1 Co1 O1WA 88.1(3) . . ?
O1 Co1 O1WA 88.1(3) 115 . ?
O1 Co1 O1WA 110.7(3) 100 . ?
O1 Co1 O1WA 110.7(3) 18 . ?
O1WA Co1 O1WA 31.9(9) 100 . ?
O1 Co1 Co2 80.45(6) . . ?
O1 Co1 Co2 80.45(6) 115 . ?
O1 Co1 Co2 80.45(6) 100 . ?
O1 Co1 Co2 80.46(6) 18 . ?
O1WA Co1 Co2 164.0(4) 100 . ?
O1WA Co1 Co2 164.1(4) . . ?
O2B Co2 O2B 169.2(4) 100 115 ?
O2B Co2 O2B 71.7(4) 100 . ?
O2B Co2 O2B 107.2(4) 115 . ?
O2B Co2 O2B 107.2(4) 100 18 ?
O2B Co2 O2B 71.7(4) 115 18 ?
O2B Co2 O2B 169.2(4) . 18 ?
O2B Co2 O2A 157.4(2) 100 115 ?
O2B Co2 O2A 19.5(2) 115 115 ?
O2B Co2 O2A 87.8(3) . 115 ?
O2B Co2 O2A 91.1(3) 18 115 ?
O2B Co2 O2A 91.1(3) 100 . ?
O2B Co2 O2A 87.8(3) 115 . ?
O2B Co2 O2A 19.4(2) . . ?
O2B Co2 O2A 157.4(2) 18 . ?
O2A Co2 O2A 68.4(4) 115 . ?
O2B Co2 O2A 19.4(2) 100 100 ?
O2B Co2 O2A 157.4(2) 115 100 ?
O2B Co2 O2A 91.1(3) . 100 ?
O2B Co2 O2A 87.8(3) 18 100 ?
O2A Co2 O2A 168.1(4) 115 100 ?
O2A Co2 O2A 110.3(4) . 100 ?
O2B Co2 O2A 87.8(3) 100 18 ?
O2B Co2 O2A 91.1(3) 115 18 ?
O2B Co2 O2A 157.4(2) . 18 ?
O2B Co2 O2A 19.4(2) 18 18 ?
O2A Co2 O2A 110.3(4) 115 18 ?
O2A Co2 O2A 168.1(4) . 18 ?
O2A Co2 O2A 68.4(4) 100 18 ?
O2B Co2 N1 95.4(2) 100 . ?
O2B Co2 N1 95.4(2) 115 . ?
O2B Co2 N1 95.4(2) . . ?
O2B Co2 N1 95.4(2) 18 . ?
O2A Co2 N1 96.0(2) 115 . ?
O2A Co2 N1 95.9(2) . . ?
O2A Co2 N1 95.9(2) 100 . ?
O2A Co2 N1 96.0(2) 18 . ?
O2B Co2 Co1 84.6(2) 100 . ?
O2B Co2 Co1 84.6(2) 115 . ?
O2B Co2 Co1 84.6(2) . . ?
O2B Co2 Co1 84.6(2) 18 . ?
O2A Co2 Co1 84.0(2) 115 . ?
O2A Co2 Co1 84.1(2) . . ?
O2A Co2 Co1 84.1(2) 100 . ?
O2A Co2 Co1 84.0(2) 18 . ?
N1 Co2 Co1 180.00(13) . . ?
C2N N1 C2N 58.0(10) 115 . ?
C2N N1 C2N 139.9(6) 115 100 ?
C2N N1 C2N 107.2(9) . 100 ?
C2N N1 C2N 107.2(9) 115 18 ?
C2N N1 C2N 139.9(6) . 18 ?
C2N N1 C2N 58.0(10) 100 18 ?
C2N N1 C1N 109.5(5) 115 . ?
C2N N1 C1N 55.0(5) . . ?
C2N N1 C1N 55.0(5) 100 . ?
C2N N1 C1N 109.5(5) 18 . ?
C2N N1 C1N 55.0(5) 115 18 ?
C2N N1 C1N 109.5(5) . 18 ?
C2N N1 C1N 109.5(5) 100 18 ?
C2N N1 C1N 55.0(5) 18 18 ?
C1N N1 C1N 139.1(9) . 18 ?
C2N N1 Co2 110.1(3) 115 . ?
C2N N1 Co2 110.1(3) . . ?
C2N N1 Co2 110.1(3) 100 . ?
C2N N1 Co2 110.1(3) 18 . ?
C1N N1 Co2 110.5(5) . . ?
C1N N1 Co2 110.5(5) 18 . ?
C1 O1 Co1 126.9(2) . . ?
C1 O2A Co2 118.3(6) 18 . ?
C1 O2B Co2 119.3(5) 18 . ?
O1WA O1WA Co1 74.0(4) 100 . ?
O1 C1 O2A 124.3(5) . 18 ?
O1 C1 O2B 122.7(5) . 18 ?
O2A C1 O2B 30.5(4) 18 18 ?
O1 C1 C2 117.6(3) . . ?
O2A C1 C2 114.2(5) 18 . ?
O2B C1 C2 118.4(5) 18 . ?
C3 C2 C4B 116.4(8) . . ?
C3 C2 C4A 118.4(8) . . ?
C4B C2 C4A 32.4(9) . . ?
C3 C2 C1 120.4(4) . . ?
C4B C2 C1 120.6(8) . . ?
C4A C2 C1 118.5(7) . . ?
C2 C3 C2 121.9(5) 110 . ?
C5A C4A C2 119.0(14) . . ?
C4A C5A C4A 119(2) 110 . ?
C5B C4B C2 121.2(13) . . ?
C4B C5B C4B 120.4(18) 110 . ?
N1 C1N C1N 110.5(5) . 138 ?
N1 C2N C2N 110.1(3) . 138 ?

loop_
_geom_bond_atom_site_label_1
_geom_bond_atom_site_label_2
_geom_bond_distance
_geom_bond_site_symmetry_2
_geom_bond_publ_flag
Co1 O1 2.030(2) . ?
Co1 O1 2.030(2) 115 ?
Co1 O1 2.030(2) 100 ?
Co1 O1 2.030(2) 18 ?
Co1 O1WA 2.067(14) 100 ?
Co1 O1WA 2.067(14) . ?
Co1 Co2 2.7599(12) . ?
Co2 O2B 2.002(8) 100 ?
Co2 O2B 2.002(8) 115 ?
Co2 O2B 2.002(8) . ?
Co2 O2B 2.002(8) 18 ?
Co2 O2A 2.052(8) 115 ?
Co2 O2A 2.052(8) . ?
Co2 O2A 2.052(8) 100 ?
Co2 O2A 2.052(8) 18 ?
Co2 N1 2.083(4) . ?
N1 C2N 1.471(8) 115 ?
N1 C2N 1.471(8) . ?
N1 C2N 1.471(8) 100 ?
N1 C2N 1.472(8) 18 ?
N1 C1N 1.507(13) . ?
N1 C1N 1.507(13) 18 ?
O1 C1 1.249(4) . ?
O2A C1 1.285(8) 18 ?
O2B C1 1.326(7) 18 ?
O1WA O1WA 1.14(3) 100 ?
C1 O2A 1.284(8) 18 ?
C1 O2B 1.326(7) 18 ?
C1 C2 1.476(6) . ?
C2 C3 1.376(5) . ?
C2 C4B 1.443(15) . ?
C2 C4A 1.444(17) . ?
C3 C2 1.376(5) 110 ?
C4A C5A 1.43(2) . ?
C5A C4A 1.43(2) 110 ?
C4B C5B 1.33(2) . ?
C5B C4B 1.33(2) 110 ?
C1N C1N 1.51(2) 138 ?
C2N C2N 1.553(13) 138 ?

loop_
_platon_squeeze_void_nr
_platon_squeeze_void_average_x
_platon_squeeze_void_average_y
_platon_squeeze_void_average_z
_platon_squeeze_void_volume
_platon_squeeze_void_count_electrons
1 -0.004 -0.009 -0.004 42063.6 8935.8
